data_7704362
loop_
_publ_author_name
'Markovski, Mishel R.'
'Siidra, Oleg I.'
'Charkin, Dmitri O.'
'Vladimirova, Victoria A.'
'Tsirlin, Alexander A.'
'Grishaev, Vasili Yu'

_publ_section_title
;
 Li<sub>2</sub>(Se<sub>2</sub>O<sub>5</sub>)(H<sub>2</sub>O)<sub>1.5</sub>&#x00B7;CuCl<sub>2</sub>,
 a salt-inclusion diselenite structurally based on tetranuclear
 Li<sub>4</sub> complexes.
;
_journal_issue 23
_journal_name_full 'Dalton transactions (Cambridge, England : 2003)'
_journal_page_first 7790
_journal_page_last 7795
_journal_paper_doi 10.1039/d0dt01260b
_journal_volume 49
_journal_year 2020
_chemical_formula_sum 'Cl0.67 Cu0.33 H Li0.67 O2.17 Se0.67'
_chemical_formula_weight 137.75
_space_group_crystal_system monoclinic
_space_group_IT_number 15
_space_group_name_Hall '-C 2yc'
_space_group_name_H-M_alt 'C 1 2/c 1'
_atom_sites_solution_hydrogens difmap
_audit_creation_method SHELXL-2018/3
_audit_update_record
;
2020-04-05 deposited with the CCDC.	2020-05-11 downloaded from the CCDC.
;
_cell_angle_alpha 90
_cell_angle_beta 98.93(3)
_cell_angle_gamma 90
_cell_formula_units_Z 24
_cell_length_a 13.075(14)
_cell_length_b 7.672(8)
_cell_length_c 17.79(2)
_cell_measurement_reflns_used 891
_cell_measurement_temperature 296(2)
_cell_measurement_theta_max 24.045
_cell_measurement_theta_min 2.317
_cell_volume 1763(3)
_computing_structure_refinement 'SHELXL-2018/3 (Sheldrick, 2018)'
_diffrn_ambient_temperature 296(2)
_diffrn_measured_fraction_theta_full 0.999
_diffrn_measured_fraction_theta_max 0.999
_diffrn_measurement_device_type 'Bruker APEX 2 Duo'
_diffrn_radiation_type MoK\a
_diffrn_radiation_wavelength 0.71073
_diffrn_reflns_av_R_equivalents 0.1138
_diffrn_reflns_av_unetI/netI 0.0633
_diffrn_reflns_Laue_measured_fraction_full 0.999
_diffrn_reflns_Laue_measured_fraction_max 0.999
_diffrn_reflns_limit_h_max 14
_diffrn_reflns_limit_h_min -14
_diffrn_reflns_limit_k_max 8
_diffrn_reflns_limit_k_min -8
_diffrn_reflns_limit_l_max 20
_diffrn_reflns_limit_l_min -20
_diffrn_reflns_number 9531
_diffrn_reflns_point_group_measured_fraction_full 0.999
_diffrn_reflns_point_group_measured_fraction_max 0.999
_diffrn_reflns_theta_full 24.046
_diffrn_reflns_theta_max 24.045
_diffrn_reflns_theta_min 2.317
_exptl_absorpt_coefficient_mu 11.332
_exptl_crystal_density_diffrn 3.114
_exptl_crystal_description prism
_exptl_crystal_F_000 1536
_refine_diff_density_max 0.695
_refine_diff_density_min -0.705
_refine_diff_density_rms 0.173
_refine_ls_extinction_coef 0.00039(9)
_refine_ls_extinction_expression Fc^*^=kFc[1+0.001xFc^2^\l^3^/sin(2\q)]^-1/4^
_refine_ls_extinction_method 'SHELXL-2018/3 (Sheldrick 2018)'
_refine_ls_goodness_of_fit_ref 1.015
_refine_ls_hydrogen_treatment refall
_refine_ls_matrix_type full
_refine_ls_number_parameters 139
_refine_ls_number_reflns 1396
_refine_ls_number_restraints 2
_refine_ls_restrained_S_all 1.014
_refine_ls_R_factor_all 0.0527
_refine_ls_R_factor_gt 0.0329
_refine_ls_shift/su_max 0.000
_refine_ls_shift/su_mean 0.000
_refine_ls_structure_factor_coef Fsqd
_refine_ls_weighting_details 'w=1/[\s^2^(Fo^2^)+(0.0183P)^2^+5.9458P] where P=(Fo^2^+2Fc^2^)/3'
_refine_ls_weighting_scheme calc
_refine_ls_wR_factor_gt 0.0655
_refine_ls_wR_factor_ref 0.0733
_reflns_Friedel_coverage 0.000
_reflns_number_gt 1096
_reflns_number_total 1396
_reflns_threshold_expression 'I > 2\s(I)'
_cod_data_source_file d0dt01260b1.cif
_cod_data_source_block shelx
_cod_depositor_comments 'Adding full bibliography for 7704362.cif.'
_cod_original_sg_symbol_H-M 'C 2/c'
_cod_original_formula_sum 'Cl0.67 H Cu0.33 Li0.67 O2.17 Se0.67'
_cod_database_code 7704362
_shelx_shelxl_version_number 2018/3
_shelx_space_group_comment
;
The symmetry employed for this shelxl refinement is uniquely defined
by the following loop, which should always be used as a source of
symmetry information in preference to the above space-group names.
They are only intended as comments.
;

loop_
_space_group_symop_operation_xyz
'x, y, z'
'-x, y, -z+1/2'
'x+1/2, y+1/2, z'
'-x+1/2, y+1/2, -z+1/2'
'-x, -y, -z'
'x, -y, z-1/2'
'-x+1/2, -y+1/2, -z'
'x+1/2, -y+1/2, z-1/2'

loop_
_atom_site_label
_atom_site_type_symbol
_atom_site_fract_x
_atom_site_fract_y
_atom_site_fract_z
_atom_site_U_iso_or_equiv
_atom_site_adp_type
_atom_site_occupancy
_atom_site_site_symmetry_order
_atom_site_calc_flag
_atom_site_refinement_flags_posn
_atom_site_refinement_flags_adp
_atom_site_refinement_flags_occupancy
_atom_site_disorder_assembly
_atom_site_disorder_group
Se1 Se 0.42851(5) 0.10261(10) 0.40056(4) 0.0141(2) Uani 1 1 d . . . . .
Se2 Se 0.26270(6) -0.34361(10) 0.61174(4) 0.0151(2) Uani 1 1 d . . . . .
Cu1 Cu 0.12684(7) 0.08471(12) 0.49663(5) 0.0182(3) Uani 1 1 d . . . . .
Cl1 Cl 0.29958(14) 0.0431(3) 0.54029(11) 0.0221(5) Uani 1 1 d . . . . .
Cl2 Cl 0.46826(14) -0.3130(3) 0.43650(11) 0.0220(5) Uani 1 1 d . . . . .
O1 O 0.3932(4) 0.3118(6) 0.4076(3) 0.0190(12) Uani 1 1 d . . . . .
O2 O 0.4843(4) 0.1217(7) 0.3235(3) 0.0213(13) Uani 1 1 d . . . . .
O3 O 0.3689(4) -0.4545(7) 0.5964(3) 0.0223(13) Uani 1 1 d . . . . .
O4 O 0.3011(4) -0.2571(7) 0.6950(3) 0.0236(14) Uani 1 1 d . . . . .
O5 O 0.3070(4) 0.0233(6) 0.3528(3) 0.0175(12) Uani 1 1 d . . . . .
OW1 O 0.500000 -0.4360(11) 0.250000 0.0251(19) Uani 1 2 d DS T P . .
OW2 O 0.3467(5) 0.1792(7) 0.7114(3) 0.0238(13) Uani 1 1 d D . . . .
Li1 Li 0.3938(11) -0.0665(19) 0.7220(8) 0.030(4) Uani 1 1 d . . . . .
Li2 Li 0.4908(11) -0.570(2) 0.3454(9) 0.039(4) Uani 1 1 d . . . . .
H1 H 0.550(6) -0.389(12) 0.285(5) 0.07(4) Uiso 1 1 d D . . . .
H2 H 0.291(7) 0.206(11) 0.732(5) 0.03(3) Uiso 1 1 d . . . . .
H3 H 0.323(8) 0.220(12) 0.665(2) 0.07(4) Uiso 1 1 d D . . . .

loop_
_atom_site_aniso_label
_atom_site_aniso_U_11
_atom_site_aniso_U_22
_atom_site_aniso_U_33
_atom_site_aniso_U_23
_atom_site_aniso_U_13
_atom_site_aniso_U_12
Se1 0.0142(4) 0.0135(4) 0.0146(4) -0.0002(3) 0.0026(3) -0.0012(3)
Se2 0.0132(4) 0.0131(4) 0.0195(4) -0.0020(3) 0.0038(3) -0.0016(3)
Cu1 0.0150(5) 0.0206(6) 0.0190(5) -0.0061(4) 0.0021(4) 0.0009(4)
Cl1 0.0169(10) 0.0285(12) 0.0206(11) -0.0024(8) 0.0021(8) -0.0004(9)
Cl2 0.0167(10) 0.0170(11) 0.0308(12) -0.0027(8) -0.0008(8) 0.0029(8)
O1 0.026(3) 0.006(3) 0.026(3) -0.004(2) 0.007(2) 0.001(2)
O2 0.013(3) 0.030(3) 0.022(3) 0.002(2) 0.005(2) -0.001(3)
O3 0.012(3) 0.033(3) 0.023(3) -0.010(2) 0.005(2) 0.003(2)
O4 0.026(3) 0.025(3) 0.021(3) -0.014(2) 0.005(2) -0.011(3)
O5 0.010(3) 0.017(3) 0.025(3) 0.002(2) 0.004(2) -0.010(2)
OW1 0.019(5) 0.035(5) 0.020(5) 0.000 0.000(4) 0.000
OW2 0.025(3) 0.021(3) 0.026(4) 0.002(3) 0.004(3) 0.006(3)
Li1 0.032(8) 0.033(9) 0.026(8) -0.014(7) 0.009(6) 0.001(7)
Li2 0.023(8) 0.041(10) 0.049(10) 0.011(8) -0.004(7) 0.003(7)

loop_
_atom_type_symbol
_atom_type_description
_atom_type_scat_dispersion_real
_atom_type_scat_dispersion_imag
_atom_type_scat_source
O O 0.0106 0.0060 'International Tables Vol C Tables 4.2.6.8 and 6.1.1.4'
Li Li -0.0003 0.0001 'International Tables Vol C Tables 4.2.6.8 and 6.1.1.4'
Se Se -0.0929 2.2259 'International Tables Vol C Tables 4.2.6.8 and 6.1.1.4'
Cl Cl 0.1484 0.1585 'International Tables Vol C Tables 4.2.6.8 and 6.1.1.4'
Cu Cu 0.3201 1.2651 'International Tables Vol C Tables 4.2.6.8 and 6.1.1.4'
H H 0.0000 0.0000 'International Tables Vol C Tables 4.2.6.8 and 6.1.1.4'

loop_
_geom_angle_atom_site_label_1
_geom_angle_atom_site_label_2
_geom_angle_atom_site_label_3
_geom_angle
_geom_angle_site_symmetry_1
_geom_angle_site_symmetry_3
_geom_angle_publ_flag
O2 Se1 O1 98.0(3) . . ?
O2 Se1 O5 96.3(2) . . ?
O1 Se1 O5 97.3(2) . . ?
O2 Se1 Li2 56.8(4) . 1_565 ?
O1 Se1 Li2 44.2(4) . 1_565 ?
O5 Se1 Li2 114.5(3) . 1_565 ?
O2 Se1 Li1 35.5(3) . 6 ?
O1 Se1 Li1 99.3(3) . 6 ?
O5 Se1 Li1 60.9(3) . 6 ?
Li2 Se1 Li1 74.7(4) 1_565 6 ?
O2 Se1 Li1 18.8(3) . 5_656 ?
O1 Se1 Li1 110.2(3) . 5_656 ?
O5 Se1 Li1 108.0(3) . 5_656 ?
Li2 Se1 Li1 66.2(4) 1_565 5_656 ?
Li1 Se1 Li1 50.1(4) 6 5_656 ?
O4 Se2 O3 101.9(3) . . ?
O4 Se2 O5 95.4(3) . 7_546 ?
O3 Se2 O5 98.2(3) . 7_546 ?
O4 Se2 Li1 27.5(3) . . ?
O3 Se2 Li1 93.3(3) . . ?
O5 Se2 Li1 122.7(3) 7_546 . ?
O4 Se2 Li2 73.5(4) . 5_646 ?
O3 Se2 Li2 29.2(3) . 5_646 ?
O5 Se2 Li2 107.2(3) 7_546 5_646 ?
Li1 Se2 Li2 64.9(4) . 5_646 ?
O1 Cu1 O3 171.1(2) 7_556 7_546 ?
O1 Cu1 Cl1 91.15(17) 7_556 . ?
O3 Cu1 Cl1 93.43(16) 7_546 . ?
O1 Cu1 Cl2 91.92(17) 7_556 3_455 ?
O3 Cu1 Cl2 85.57(16) 7_546 3_455 ?
Cl1 Cu1 Cl2 165.19(9) . 3_455 ?
O1 Cu1 Li2 139.1(3) 7_556 3_455 ?
O3 Cu1 Li2 35.1(3) 7_546 3_455 ?
Cl1 Cu1 Li2 128.3(3) . 3_455 ?
Cl2 Cu1 Li2 53.1(3) 3_455 3_455 ?
O1 Cu1 Li2 31.4(3) 7_556 7_546 ?
O3 Cu1 Li2 139.7(3) 7_546 7_546 ?
Cl1 Cu1 Li2 105.2(2) . 7_546 ?
Cl2 Cu1 Li2 84.6(2) 3_455 7_546 ?
Li2 Cu1 Li2 114.6(3) 3_455 7_546 ?
Cu1 Cl1 Li1 123.5(3) . . ?
Cu1 Cl2 Li2 81.4(3) 3_545 . ?
Se1 O1 Cu1 122.3(3) . 7_556 ?
Se1 O1 Li2 100.5(5) . 1_565 ?
Cu1 O1 Li2 118.7(5) 7_556 1_565 ?
Se1 O2 Li1 145.2(5) . 5_656 ?
Se1 O2 Li1 116.4(5) . 6 ?
Li1 O2 Li1 89.2(6) 5_656 6 ?
Se1 O2 Li2 87.8(5) . 1_565 ?
Li1 O2 Li2 105.8(6) 5_656 1_565 ?
Li1 O2 Li2 110.4(6) 6 1_565 ?
Se2 O3 Cu1 122.0(3) . 7_546 ?
Se2 O3 Li2 126.1(6) . 5_646 ?
Cu1 O3 Li2 110.4(6) 7_546 5_646 ?
Se2 O4 Li1 129.3(5) . . ?
Se1 O5 Se2 123.4(3) . 7_546 ?
Se1 O5 Li1 84.7(3) . 6 ?
Se2 O5 Li1 132.6(4) 7_546 6 ?
Li2 OW1 Li2 118.2(10) 2_655 . ?
O4 Li1 O2 104.9(7) . 5_656 ?
O4 Li1 OW2 121.8(8) . . ?
O2 Li1 OW2 115.5(8) 5_656 . ?
O4 Li1 O2 108.7(7) . 6_556 ?
O2 Li1 O2 85.6(6) 5_656 6_556 ?
OW2 Li1 O2 114.2(7) . 6_556 ?
O4 Li1 O5 88.6(6) . 6_556 ?
O2 Li1 O5 148.0(7) 5_656 6_556 ?
OW2 Li1 O5 78.7(5) . 6_556 ?
O2 Li1 O5 62.4(4) 6_556 6_556 ?
O4 Li1 Li1 130.1(5) . 2_656 ?
O2 Li1 Li1 46.9(5) 5_656 2_656 ?
OW2 Li1 Li1 108.1(4) . 2_656 ?
O2 Li1 Li1 43.9(4) 6_556 2_656 ?
O5 Li1 Li1 102.4(7) 6_556 2_656 ?
O4 Li1 Se1 99.9(6) . 6_556 ?
O2 Li1 Se1 113.7(6) 5_656 6_556 ?
OW2 Li1 Se1 100.0(5) . 6_556 ?
O2 Li1 Se1 28.1(3) 6_556 6_556 ?
O5 Li1 Se1 34.4(2) 6_556 6_556 ?
Li1 Li1 Se1 70.2(5) 2_656 6_556 ?
O4 Li1 Se2 23.2(3) . . ?
O2 Li1 Se2 89.8(5) 5_656 . ?
OW2 Li1 Se2 116.3(6) . . ?
O2 Li1 Se2 125.8(6) 6_556 . ?
O5 Li1 Se2 110.2(5) 6_556 . ?
Li1 Li1 Se2 128.6(5) 2_656 . ?
Se1 Li1 Se2 122.6(5) 6_556 . ?
O4 Li1 Cl1 80.1(5) . . ?
O2 Li1 Cl1 81.7(5) 5_656 . ?
OW2 Li1 Cl1 67.1(4) . . ?
O2 Li1 Cl1 166.2(7) 6_556 . ?
O5 Li1 Cl1 129.7(5) 6_556 . ?
Li1 Li1 Cl1 122.3(7) 2_656 . ?
Se1 Li1 Cl1 163.7(5) 6_556 . ?
Se2 Li1 Cl1 59.9(2) . . ?
O4 Li1 Se1 104.1(5) . 5_656 ?
O2 Li1 Se1 16.0(3) 5_656 5_656 ?
OW2 Li1 Se1 104.3(6) . 5_656 ?
O2 Li1 Se1 100.9(5) 6_556 5_656 ?
O5 Li1 Se1 162.0(5) 6_556 5_656 ?
Li1 Li1 Se1 59.7(5) 2_656 5_656 ?
Se1 Li1 Se1 128.8(4) 6_556 5_656 ?
Se2 Li1 Se1 84.7(3) . 5_656 ?
Cl1 Li1 Se1 66.1(3) . 5_656 ?
O4 Li1 Li2 65.9(5) . 5_646 ?
O2 Li1 Li2 41.6(4) 5_656 5_646 ?
OW2 Li1 Li2 151.1(7) . 5_646 ?
O2 Li1 Li2 85.2(5) 6_556 5_646 ?
O5 Li1 Li2 130.2(6) 6_556 5_646 ?
Li1 Li1 Li2 70.3(4) 2_656 5_646 ?
Se1 Li1 Li2 106.0(5) 6_556 5_646 ?
Se2 Li1 Li2 58.4(3) . 5_646 ?
Cl1 Li1 Li2 89.0(4) . 5_646 ?
Se1 Li1 Li2 48.9(3) 5_656 5_646 ?
O4 Li1 Li2 73.4(5) . 6_546 ?
O2 Li1 Li2 81.6(5) 5_656 6_546 ?
OW2 Li1 Li2 148.9(7) . 6_546 ?
O2 Li1 Li2 37.9(4) 6_556 6_546 ?
O5 Li1 Li2 74.6(4) 6_556 6_546 ?
Li1 Li1 Li2 63.5(4) 2_656 6_546 ?
Se1 Li1 Li2 49.0(3) 6_556 6_546 ?
Se2 Li1 Li2 88.0(4) . 6_546 ?
Cl1 Li1 Li2 143.7(5) . 6_546 ?
Se1 Li1 Li2 96.6(4) 5_656 6_546 ?
Li2 Li1 Li2 57.7(6) 5_646 6_546 ?
O3 Li2 OW1 102.8(7) 5_646 . ?
O3 Li2 O1 111.7(8) 5_646 1_545 ?
OW1 Li2 O1 144.8(8) . 1_545 ?
O3 Li2 O2 100.8(6) 5_646 1_545 ?
OW1 Li2 O2 112.0(8) . 1_545 ?
O1 Li2 O2 68.8(5) 1_545 1_545 ?
O3 Li2 Cl2 77.7(5) 5_646 . ?
OW1 Li2 Cl2 99.5(7) . . ?
O1 Li2 Cl2 81.8(6) 1_545 . ?
O2 Li2 Cl2 147.8(7) 1_545 . ?
O3 Li2 Se1 101.3(6) 5_646 1_545 ?
OW1 Li2 Se1 143.0(8) . 1_545 ?
O1 Li2 Se1 35.3(3) 1_545 1_545 ?
O2 Li2 Se1 35.4(3) 1_545 1_545 ?
Cl2 Li2 Se1 112.8(6) . 1_545 ?
O3 Li2 Cu1 34.5(3) 5_646 3_545 ?
OW1 Li2 Cu1 114.9(6) . 3_545 ?
O1 Li2 Cu1 91.2(6) 1_545 3_545 ?
O2 Li2 Cu1 120.2(5) 1_545 3_545 ?
Cl2 Li2 Cu1 45.5(3) . 3_545 ?
Se1 Li2 Cu1 100.8(5) 1_545 3_545 ?
O3 Li2 Se2 24.7(3) 5_646 5_646 ?
OW1 Li2 Se2 96.6(6) . 5_646 ?
O1 Li2 Se2 117.7(6) 1_545 5_646 ?
O2 Li2 Se2 81.2(4) 1_545 5_646 ?
Cl2 Li2 Se2 102.2(4) . 5_646 ?
Se1 Li2 Se2 93.8(4) 1_545 5_646 ?
Cu1 Li2 Se2 58.7(2) 3_545 5_646 ?
O3 Li2 Cu1 94.2(6) 5_646 7_546 ?
OW1 Li2 Cu1 144.0(7) . 7_546 ?
O1 Li2 Cu1 29.8(3) 1_545 7_546 ?
O2 Li2 Cu1 95.3(5) 1_545 7_546 ?
Cl2 Li2 Cu1 53.2(3) . 7_546 ?
Se1 Li2 Cu1 60.0(3) 1_545 7_546 ?
Cu1 Li2 Cu1 65.4(3) 3_545 7_546 ?
Se2 Li2 Cu1 110.9(4) 5_646 7_546 ?
O3 Li2 Li2 108.4(8) 5_646 2_655 ?
OW1 Li2 Li2 30.9(5) . 2_655 ?
O1 Li2 Li2 133.2(7) 1_545 2_655 ?
O2 Li2 Li2 81.1(4) 1_545 2_655 ?
Cl2 Li2 Li2 130.3(3) . 2_655 ?
Se1 Li2 Li2 113.9(4) 1_545 2_655 ?
Cu1 Li2 Li2 135.4(6) 3_545 2_655 ?
Se2 Li2 Li2 90.7(6) 5_646 2_655 ?
Cu1 Li2 Li2 157.4(7) 7_546 2_655 ?
O3 Li2 Li1 80.8(6) 5_646 5_646 ?
OW1 Li2 Li1 91.9(7) . 5_646 ?
O1 Li2 Li1 100.0(6) 1_545 5_646 ?
O2 Li2 Li1 32.6(3) 1_545 5_646 ?
Cl2 Li2 Li1 157.3(6) . 5_646 ?
Se1 Li2 Li1 64.9(4) 1_545 5_646 ?
Cu1 Li2 Li1 111.9(5) 3_545 5_646 ?
Se2 Li2 Li1 56.7(3) 5_646 5_646 ?
Cu1 Li2 Li1 122.3(5) 7_546 5_646 ?
Li2 Li2 Li1 63.8(4) 2_655 5_646 ?
O3 Li2 Li1 126.7(7) 5_646 6_545 ?
OW1 Li2 Li1 86.8(6) . 6_545 ?
O1 Li2 Li1 78.4(5) 1_545 6_545 ?
O2 Li2 Li1 31.6(3) 1_545 6_545 ?
Cl2 Li2 Li1 153.1(6) . 6_545 ?
Se1 Li2 Li1 56.3(4) 1_545 6_545 ?
Cu1 Li2 Li1 151.8(5) 3_545 6_545 ?
Se2 Li2 Li1 103.0(5) 5_646 6_545 ?
Cu1 Li2 Li1 108.2(5) 7_546 6_545 ?
Li2 Li2 Li1 58.5(3) 2_655 6_545 ?
Li1 Li2 Li1 46.2(5) 5_646 6_545 ?

loop_
_geom_bond_atom_site_label_1
_geom_bond_atom_site_label_2
_geom_bond_distance
_geom_bond_site_symmetry_2
_geom_bond_publ_flag
Se1 O2 1.656(5) . ?
Se1 O1 1.680(5) . ?
Se1 O5 1.788(5) . ?
Se1 Li2 2.859(16) 1_565 ?
Se1 Li1 3.151(14) 6 ?
Se1 Li1 3.436(15) 5_656 ?
Se2 O4 1.630(5) . ?
Se2 O3 1.686(5) . ?
Se2 O5 1.818(5) 7_546 ?
Se2 Li1 3.203(14) . ?
Se2 Li2 3.262(15) 5_646 ?
Cu1 O1 1.934(5) 7_556 ?
Cu1 O3 1.942(5) 7_546 ?
Cu1 Cl1 2.294(3) . ?
Cu1 Cl2 2.318(3) 3_455 ?
Cu1 Li2 3.214(15) 3_455 ?
Cu1 Li2 3.409(18) 7_546 ?
Cl1 Li1 3.382(15) . ?
Cl2 Li2 2.599(17) . ?
O1 Li2 2.027(17) 1_565 ?
O2 Li1 1.943(15) 5_656 ?
O2 Li1 2.044(15) 6 ?
O2 Li2 2.395(17) 1_565 ?
O3 Li2 1.970(15) 5_646 ?
O4 Li1 1.912(15) . ?
O5 Li1 2.764(15) 6 ?
OW1 Li2 2.005(17) 2_655 ?
OW1 Li2 2.005(17) . ?
OW2 Li1 1.983(16) . ?
Li1 Li1 2.80(3) 2_656 ?
Li1 Li2 3.47(2) 5_646 ?
Li1 Li2 3.65(2) 6_546 ?
Li2 Li2 3.44(3) 2_655 ?
